data_2016831
loop_
_publ_author_name
'Du, Zi-Yi'
'Liu, Qing-Yan'
'Wen, He-Rui'
'Xie, Yong-Rong'
'Huang, Jian-Jun'

_publ_section_title
;Hydrogen-bonded layers directed by the [3-O~3~S--C~6~H~4~--PO~3~H]^2{-^}
 dianion:
 <i>catena</i>-poly[[silver(I)-\m-4,4'-bipyridine-\k^2^<i>N</i>:<i>N</i>']
 3-[hydroxy(oxido)phosphinoyl]benzenesulfonate trihydrate] and
 <i>catena</i>-poly[[[tetraaquacobalt(II)]-\m-4,4'-bipyridine-\k^2^<i>N</i>:<i>N</i>']
 3-[hydroxy(oxido)phosphinoyl]benzenesulfonate]
;
_journal_coeditor_code GA3106
_journal_issue 11
_journal_name_full 'Acta Crystallographica Section C'
_journal_page_first m353
_journal_page_last m357
_journal_paper_doi 10.1107/S0108270108028072
_journal_volume 64
_journal_year 2008
_chemical_formula_iupac '[Co (C10 H8 N2)2 (H2 O)4] (C6 H5 O6 P S)'
_chemical_formula_moiety 'C10 H16 Co N2 O4 2+ , C6 H5 O6 P S 2-'
_chemical_formula_sum 'C16 H21 Co N2 O10 P S'
_chemical_formula_weight 523.31
_chemical_name_systematic
;<i>catena</i>-Poly[\m-4,4'-bipyridine-\k^2^<i>N</i>:<i>N</i>'-tetraaquacobalt(II)]
 hydrogen 3-phosphonatobenzenesulfonate]
;
_space_group_IT_number 64
_symmetry_cell_setting orthorhombic
_symmetry_space_group_name_Hall '-C 2ac 2'
_symmetry_space_group_name_H-M 'C m c a'
_atom_sites_solution_hydrogens geom
_atom_sites_solution_primary direct
_atom_sites_solution_secondary difmap
_audit_creation_method SHELXL97
_cell_angle_alpha 90.00
_cell_angle_beta 90.00
_cell_angle_gamma 90.00
_cell_formula_units_Z 8
_cell_length_a 14.9569(8)
_cell_length_b 22.5625(11)
_cell_length_c 12.1697(7)
_cell_measurement_reflns_used 4587
_cell_measurement_temperature 293(2)
_cell_measurement_theta_max 27.4835
_cell_measurement_theta_min 3.0312
_cell_volume 4106.8(4)
_computing_cell_refinement
;
CrystalClear (Molecular Structure Corporation & Rigaku, 2000)
;
_computing_data_collection
;
CrystalClear (Molecular Structure Corporation & Rigaku, 2000)
;
_computing_data_reduction
;
CrystalClear (Molecular Structure Corporation & Rigaku, 2000)
;
_computing_molecular_graphics 'SHELXTL (Sheldrick, 2008) and DIAMOND (Brandenburg, 1999)'
_computing_publication_material 'SHELXTL (Sheldrick, 2008)'
_computing_structure_refinement 'SHELXL97 (Sheldrick, 2008)'
_computing_structure_solution 'SHELXS97 (Sheldrick, 2008)'
_diffrn_ambient_temperature 293(2)
_diffrn_measured_fraction_theta_full 0.998
_diffrn_measured_fraction_theta_max 0.998
_diffrn_measurement_device_type 'Rigaku Mercury70'
_diffrn_measurement_method \w
_diffrn_radiation_monochromator graphite
_diffrn_radiation_source 'fine-focus sealed tube'
_diffrn_radiation_type MoK\a
_diffrn_radiation_wavelength 0.71073
_diffrn_reflns_av_R_equivalents 0.0298
_diffrn_reflns_av_sigmaI/netI 0.0172
_diffrn_reflns_limit_h_max 16
_diffrn_reflns_limit_h_min -19
_diffrn_reflns_limit_k_max 29
_diffrn_reflns_limit_k_min -29
_diffrn_reflns_limit_l_max 15
_diffrn_reflns_limit_l_min -15
_diffrn_reflns_number 15395
_diffrn_reflns_theta_full 27.48
_diffrn_reflns_theta_max 27.48
_diffrn_reflns_theta_min 3.27
_diffrn_standards_decay_% 0
_diffrn_standards_interval_count 0
_diffrn_standards_number 0
_exptl_absorpt_coefficient_mu 1.074
_exptl_absorpt_correction_T_max 0.811
_exptl_absorpt_correction_T_min 0.771
_exptl_absorpt_correction_type multi-scan
_exptl_absorpt_process_details 'CrystalClear (Molecular Structure Corporation & Rigaku, 2000)'
_exptl_crystal_colour orange
_exptl_crystal_density_diffrn 1.693
_exptl_crystal_density_method 'not measured'
_exptl_crystal_description brick
_exptl_crystal_F_000 2152
_exptl_crystal_size_max 0.43
_exptl_crystal_size_mid 0.20
_exptl_crystal_size_min 0.20
_refine_diff_density_max 0.511
_refine_diff_density_min -0.417
_refine_ls_extinction_method none
_refine_ls_goodness_of_fit_ref 1.058
_refine_ls_hydrogen_treatment mixed
_refine_ls_matrix_type full
_refine_ls_number_parameters 171
_refine_ls_number_reflns 2446
_refine_ls_number_restraints 0
_refine_ls_restrained_S_all 1.058
_refine_ls_R_factor_all 0.0427
_refine_ls_R_factor_gt 0.0398
_refine_ls_shift/su_max 0.001
_refine_ls_shift/su_mean 0.000
_refine_ls_structure_factor_coef Fsqd
_refine_ls_weighting_details 'calc w = 1/[\s^2^(Fo^2^)+(0.0409P)^2^+9.3696P] where P=(Fo^2^+2Fc^2^)/3'
_refine_ls_weighting_scheme calc
_refine_ls_wR_factor_gt 0.0902
_refine_ls_wR_factor_ref 0.0922
_reflns_number_gt 2337
_reflns_number_total 2446
_reflns_threshold_expression I>2\s(I)
_cod_data_source_file ga3106.cif
_cod_data_source_block II
_cod_depositor_comments
;
The following automatic conversions were performed:

'_chemical_melting_point' value 'not measured' was changed to '?' -
the value is undefined or not given.

Automatic conversion script
Id: cif_fix_values 1646 2011-03-28 12:23:43Z adriana 

The following automatic conversions were performed:

'_chemical_melting_point' value 'not measured' was changed to '?' -
the value is undefined or not given.

Automatic conversion script
Id: cif_fix_values 1715 2011-07-08 13:25:40Z adriana 
;
_cod_original_sg_symbol_Hall '-C 2bc 2'
_cod_original_sg_symbol_H-M Cmca
_cod_database_code 2016831
_cod_database_fobs_code 2016831

loop_
_symmetry_equiv_pos_as_xyz
'x, y, z'
'-x, -y+1/2, z+1/2'
'-x, y+1/2, -z+1/2'
'x, -y, -z'
'x+1/2, y+1/2, z'
'-x+1/2, -y+1, z+1/2'
'-x+1/2, y+1, -z+1/2'
'x+1/2, -y+1/2, -z'
'-x, -y, -z'
'x, y-1/2, -z-1/2'
'x, -y-1/2, z-1/2'
'-x, y, z'
'-x+1/2, -y+1/2, -z'
'x+1/2, y, -z-1/2'
'x+1/2, -y, z-1/2'
'-x+1/2, y+1/2, z'

loop_
_atom_site_type_symbol
_atom_site_label
_atom_site_fract_x
_atom_site_fract_y
_atom_site_fract_z
_atom_site_U_iso_or_equiv
_atom_site_adp_type
_atom_site_calc_flag
_atom_site_refinement_flags
_atom_site_occupancy
Co Co1 0.2500 0.128788(15) 0.2500 0.02164(13) Uani d S 1
S S1 0.0000 0.27459(3) 0.04910(7) 0.02563(18) Uani d S 1
P P1 0.0000 0.51061(3) 0.16795(7) 0.02425(19) Uani d S 1
N N1 0.2500 0.22178(10) 0.2500 0.0234(5) Uani d S 1
N N2 0.2500 0.53483(10) 0.2500 0.0232(5) Uani d S 1
C C1 0.0000 0.32943(13) 0.1546(3) 0.0270(6) Uani d S 1
C C2 0.0000 0.31315(16) 0.2636(3) 0.0394(8) Uani d S 1
H H2A 0.0000 0.2733 0.2831 0.047 Uiso calc SR 1
C C3 0.0000 0.35676(18) 0.3442(3) 0.0448(9) Uani d S 1
H H3A 0.0000 0.3460 0.4179 0.054 Uiso calc SR 1
C C4 0.0000 0.41636(15) 0.3155(3) 0.0350(7) Uani d S 1
H H4A 0.0000 0.4452 0.3701 0.042 Uiso calc SR 1
C C5 0.0000 0.43303(13) 0.2062(3) 0.0253(6) Uani d S 1
C C6 0.0000 0.38905(13) 0.1249(3) 0.0264(6) Uani d S 1
H H6A 0.0000 0.3997 0.0511 0.032 Uiso calc SR 1
C C7 0.23873(16) 0.25250(10) 0.15735(19) 0.0301(5) Uani d . 1
H H7A 0.2301 0.2317 0.0922 0.036 Uiso calc R 1
C C8 0.23925(17) 0.31367(9) 0.15357(19) 0.0301(5) Uani d . 1
H H8A 0.2324 0.3333 0.0869 0.036 Uiso calc R 1
C C9 0.2500 0.34546(12) 0.2500 0.0233(6) Uani d S 1
C C10 0.2500 0.41125(12) 0.2500 0.0228(6) Uani d S 1
C C11 0.27934(16) 0.44286(9) 0.15931(18) 0.0279(5) Uani d . 1
H H11A 0.2994 0.4232 0.0968 0.033 Uiso calc R 1
C C12 0.27836(15) 0.50412(9) 0.16307(19) 0.0276(5) Uani d . 1
H H12A 0.2985 0.5249 0.1019 0.033 Uiso calc R 1
O O1 0.08066(12) 0.28361(7) -0.01479(15) 0.0407(4) Uani d . 1
O O2 0.0000 0.21758(9) 0.1056(2) 0.0348(5) Uani d S 1
O O3 -0.08390(10) 0.52101(6) 0.09627(14) 0.0300(4) Uani d . 1
H H3 -0.084(3) 0.5000 0.0000 0.045 Uiso d S 1
O O4 0.0000 0.54849(10) 0.2688(2) 0.0330(5) Uani d S 1
O O1W 0.12786(12) 0.12656(7) 0.15875(16) 0.0341(4) Uani d . 1
H H11 0.101(2) 0.1545(15) 0.146(3) 0.051 Uiso d . 1
H H12 0.091(2) 0.1036(14) 0.184(3) 0.051 Uiso d . 1
O O2W 0.32333(12) 0.12520(7) 0.10323(15) 0.0307(4) Uani d . 1
H H21 0.356(2) 0.1501(13) 0.082(3) 0.046 Uiso d . 1
H H22 0.351(2) 0.0959(13) 0.097(3) 0.046 Uiso d . 1

loop_
_atom_site_aniso_label
_atom_site_aniso_U_11
_atom_site_aniso_U_22
_atom_site_aniso_U_33
_atom_site_aniso_U_12
_atom_site_aniso_U_13
_atom_site_aniso_U_23
Co1 0.0267(2) 0.01170(19) 0.0265(2) 0.000 0.00236(16) 0.000
S1 0.0298(4) 0.0163(3) 0.0309(4) 0.000 0.000 0.0021(3)
P1 0.0241(4) 0.0171(4) 0.0316(4) 0.000 0.000 -0.0045(3)
N1 0.0314(13) 0.0124(11) 0.0263(13) 0.000 0.0000(10) 0.000
N2 0.0291(13) 0.0121(10) 0.0285(13) 0.000 -0.0041(10) 0.000
C1 0.0260(15) 0.0219(14) 0.0330(17) 0.000 0.000 0.0002(12)
C2 0.057(2) 0.0239(15) 0.038(2) 0.000 0.000 0.0073(14)
C3 0.068(3) 0.040(2) 0.0263(18) 0.000 0.000 0.0051(15)
C4 0.0432(19) 0.0292(16) 0.0327(18) 0.000 0.000 -0.0030(14)
C5 0.0232(14) 0.0216(13) 0.0310(16) 0.000 0.000 0.0004(12)
C6 0.0318(16) 0.0201(13) 0.0274(16) 0.000 0.000 0.0011(12)
C7 0.0486(14) 0.0161(9) 0.0257(11) 0.0008(9) -0.0023(10) -0.0023(8)
C8 0.0473(14) 0.0165(10) 0.0266(11) 0.0006(9) -0.0041(10) 0.0028(8)
C9 0.0269(14) 0.0147(13) 0.0284(15) 0.000 -0.0013(12) 0.000
C10 0.0252(14) 0.0161(12) 0.0273(15) 0.000 -0.0047(12) 0.000
C11 0.0371(12) 0.0176(10) 0.0289(11) 0.0017(8) 0.0017(10) -0.0008(8)
C12 0.0364(11) 0.0190(10) 0.0276(11) -0.0003(9) 0.0008(10) 0.0029(8)
O1 0.0442(10) 0.0322(9) 0.0458(11) -0.0081(7) 0.0137(8) -0.0035(8)
O2 0.0446(14) 0.0183(10) 0.0414(14) 0.000 0.000 0.0044(9)
O3 0.0265(8) 0.0248(7) 0.0388(9) 0.0052(6) -0.0029(7) -0.0042(7)
O4 0.0337(12) 0.0254(11) 0.0400(14) 0.000 0.000 -0.0114(10)
O1W 0.0286(9) 0.0224(8) 0.0514(11) 0.0006(6) -0.0036(8) 0.0081(7)
O2W 0.0337(9) 0.0210(7) 0.0374(9) 0.0015(6) 0.0110(7) 0.0041(7)

loop_
_atom_type_symbol
_atom_type_description
_atom_type_scat_dispersion_real
_atom_type_scat_dispersion_imag
_atom_type_scat_source
C C 0.0033 0.0016 'International Tables Vol C Tables 4.2.6.8 and 6.1.1.4'
H H 0.0000 0.0000 'International Tables Vol C Tables 4.2.6.8 and 6.1.1.4'
N N 0.0061 0.0033 'International Tables Vol C Tables 4.2.6.8 and 6.1.1.4'
O O 0.0106 0.0060 'International Tables Vol C Tables 4.2.6.8 and 6.1.1.4'
P P 0.1023 0.0942 'International Tables Vol C Tables 4.2.6.8 and 6.1.1.4'
S S 0.1246 0.1234 'International Tables Vol C Tables 4.2.6.8 and 6.1.1.4'
Co Co 0.3494 0.9721 'International Tables Vol C Tables 4.2.6.8 and 6.1.1.4'

loop_
_geom_angle_atom_site_label_1
_geom_angle_atom_site_label_2
_geom_angle_atom_site_label_3
_geom_angle_site_symmetry_1
_geom_angle_site_symmetry_3
_geom_angle
N1 Co1 O2W . . 92.21(4)
N1 Co1 O2W . 7_545 92.21(4)
O2W Co1 O2W . 7_545 175.58(9)
N1 Co1 N2 . 10_556 180.0
O2W Co1 N2 . 10_556 87.79(4)
O2W Co1 N2 7_545 10_556 87.79(4)
N1 Co1 O1W . 7_545 91.35(4)
O2W Co1 O1W . 7_545 89.69(7)
O2W Co1 O1W 7_545 7_545 90.21(7)
N2 Co1 O1W 10_556 7_545 88.65(4)
N1 Co1 O1W . . 91.35(4)
O2W Co1 O1W . . 90.21(7)
O2W Co1 O1W 7_545 . 89.69(7)
N2 Co1 O1W 10_556 . 88.65(4)
O1W Co1 O1W 7_545 . 177.30(9)
O1 S1 O1 . 12 112.65(16)
O1 S1 O2 . . 112.13(9)
O1 S1 O2 12 . 112.13(9)
O1 S1 C1 . . 106.78(9)
O1 S1 C1 12 . 106.78(9)
O2 S1 C1 . . 105.82(15)
O4 P1 O3 . . 112.11(8)
O4 P1 O3 . 12 112.11(8)
O3 P1 O3 . 12 108.50(13)
O4 P1 C5 . . 109.96(15)
O3 P1 C5 . . 106.95(8)
O3 P1 C5 12 . 106.95(8)
C7 N1 C7 7_545 . 117.4(3)
C7 N1 Co1 7_545 . 121.30(13)
C7 N1 Co1 . . 121.30(13)
C12 N2 C12 . 7_545 117.4(2)
C12 N2 Co1 . 10_566 121.30(12)
C12 N2 Co1 7_545 10_566 121.30(12)
C2 C1 C6 . . 120.5(3)
C2 C1 S1 . . 120.6(2)
C6 C1 S1 . . 118.9(3)
C1 C2 C3 . . 119.4(3)
C1 C2 H2A . . 120.3
C3 C2 H2A . . 120.3
C2 C3 C4 . . 120.5(3)
C2 C3 H3A . . 119.7
C4 C3 H3A . . 119.7
C5 C4 C3 . . 120.4(3)
C5 C4 H4A . . 119.8
C3 C4 H4A . . 119.8
C4 C5 C6 . . 119.1(3)
C4 C5 P1 . . 120.7(2)
C6 C5 P1 . . 120.2(2)
C1 C6 C5 . . 120.1(3)
C1 C6 H6A . . 120.0
C5 C6 H6A . . 120.0
N1 C7 C8 . . 123.1(2)
N1 C7 H7A . . 118.4
C8 C7 H7A . . 118.4
C7 C8 C9 . . 119.3(2)
C7 C8 H8A . . 120.3
C9 C8 H8A . . 120.3
C8 C9 C8 7_545 . 117.6(3)
C8 C9 C10 7_545 . 121.20(13)
C8 C9 C10 . . 121.20(13)
C11 C10 C11 7_545 . 118.0(3)
C11 C10 C9 7_545 . 120.98(13)
C11 C10 C9 . . 120.98(13)
C12 C11 C10 . . 119.0(2)
C12 C11 H11A . . 120.5
C10 C11 H11A . . 120.5
N2 C12 C11 . . 123.3(2)
N2 C12 H12A . . 118.4
C11 C12 H12A . . 118.4
P1 O3 H3 . . 117.8(17)
Co1 O1W H11 . . 122(2)
Co1 O1W H12 . . 113(2)
H11 O1W H12 . . 104(3)
Co1 O2W H21 . . 125(2)
Co1 O2W H22 . . 113(2)
H21 O2W H22 . . 104(3)

loop_
_geom_bond_atom_site_label_1
_geom_bond_atom_site_label_2
_geom_bond_site_symmetry_2
_geom_bond_distance
_geom_bond_publ_flag
Co1 N1 . 2.098(2) yes
Co1 O2W . 2.0976(17) yes
Co1 O2W 7_545 2.0976(17) ?
Co1 N2 10_556 2.120(2) yes
Co1 O1W 7_545 2.1384(18) ?
Co1 O1W . 2.1384(18) yes
S1 O1 . 1.4497(18) ?
S1 O1 12 1.4498(18) ?
S1 O2 . 1.458(2) ?
S1 C1 . 1.783(3) ?
P1 O4 . 1.496(2) ?
P1 O3 . 1.5462(16) ?
P1 O3 12 1.5462(16) ?
P1 C5 . 1.811(3) ?
N1 C7 7_545 1.334(3) ?
N1 C7 . 1.334(3) ?
N2 C12 . 1.334(3) ?
N2 C12 7_545 1.334(3) ?
N2 Co1 10_566 2.120(2) ?
C1 C2 . 1.376(5) ?
C1 C6 . 1.393(4) ?
C2 C3 . 1.389(5) ?
C2 H2A . 0.9300 ?
C3 C4 . 1.389(5) ?
C3 H3A . 0.9300 ?
C4 C5 . 1.382(5) ?
C4 H4A . 0.9300 ?
C5 C6 . 1.401(4) ?
C6 H6A . 0.9300 ?
C7 C8 . 1.381(3) ?
C7 H7A . 0.9300 ?
C8 C9 . 1.385(3) ?
C8 H8A . 0.9300 ?
C9 C8 7_545 1.385(3) ?
C9 C10 . 1.484(4) ?
C10 C11 7_545 1.385(3) ?
C10 C11 . 1.385(3) ?
C11 C12 . 1.383(3) ?
C11 H11A . 0.9300 ?
C12 H12A . 0.9300 ?
O3 H3 . 1.2638(16) ?
O1W H11 . 0.76(3) ?
O1W H12 . 0.82(3) ?
O2W H21 . 0.79(3) ?
O2W H22 . 0.78(3) ?

loop_
_geom_hbond_atom_site_label_D
_geom_hbond_atom_site_label_H
_geom_hbond_atom_site_label_A
_geom_hbond_site_symmetry_A
_geom_hbond_distance_DH
_geom_hbond_distance_HA
_geom_hbond_distance_DA
_geom_hbond_angle_DHA
_geom_hbond_publ_flag
O1W H11 O2 . 0.76(3) 2.13(3) 2.880(2) 166(3) yes
O1W H12 O4 10_556 0.82(3) 1.93(3) 2.745(2) 175(3) yes
O2W H21 O1 13 0.79(3) 1.95(3) 2.730(2) 170(3) yes
O2W H22 O3 5_545 0.78(3) 1.95(3) 2.731(2) 174(3) yes
O3 H3 O3 4_565 1.2638(16) 1.2638(16) 2.528(3) 180(4) yes
